data_4063625
loop_
_publ_author_name
'Brunner, Henri'
'Ike, Hayato'
'Muschiol, Manfred'
'Tsuno, Takashi'
'Umegaki, Naohisa'
'Zabel, Manfred'

_publ_section_title
;
 Chiral-at-Metal Compounds [CpFe(Prophos)L] (L = Cl, I, CN),
 [CpFe(Prophos)CO]X (X = I, PF6), and [IndFe(Prophos)CO]I
;
_journal_issue 3
_journal_name_full Organometallics
_journal_page_first 414
_journal_paper_doi 10.1021/om100276t
_journal_volume 30
_journal_year 2011
_chemical_absolute_configuration ad
_chemical_compound_source 'see text'
_chemical_formula_moiety 'C33 H31 Fe N P2, C H2 Cl2'
_chemical_formula_sum 'C34 H33 Cl2 Fe N P2'
_chemical_formula_weight 644.30
_chemical_name_systematic ?
_space_group_IT_number 4
_symmetry_cell_setting monoclinic
_symmetry_Int_Tables_number 4
_symmetry_space_group_name_Hall 'P 2yb'
_symmetry_space_group_name_H-M 'P 1 21 1'
_atom_sites_solution_hydrogens geom
_atom_sites_solution_primary direct
_atom_sites_solution_secondary difmap
_cell_angle_alpha 90
_cell_angle_beta 93.825(1)
_cell_angle_gamma 90
_cell_formula_units_Z 4
_cell_length_a 14.9125(2)
_cell_length_b 11.0492(2)
_cell_length_c 18.8918(3)
_cell_measurement_reflns_used 3573
_cell_measurement_temperature 123
_cell_measurement_theta_max 62.04
_cell_measurement_theta_min 2.34
_cell_volume 3105.89(9)
_computing_cell_refinement
;
CrysAlis RED, Oxford Diffraction Ltd.,
Version 1.171.32.5 (release 08-05-2007 CrysAlis171 .NET)
;
_computing_data_collection
;
CrysAlis CCD, Oxford Diffraction Ltd.,
Version 1.171.31.8 (release 12-05-2006 CrysAlis171 .NET)
;
_computing_data_reduction
;
CrysAlis RED, Oxford Diffraction Ltd.,
Version 1.171.32.5 (release 08-05-2007 CrysAlis171 .NET)
;
_computing_molecular_graphics 'PLATON (Spek, 1990)'
_computing_publication_material 'PLATON (Spek, 2003)'
_computing_structure_refinement 'SHELXL-97 (Sheldrick, 1997)'
_computing_structure_solution 'SIR-97 (Altomare, 1999)'
_diffrn_ambient_temperature 123
_diffrn_detector_area_resol_mean 10.5431
_diffrn_measured_fraction_theta_full 0.971
_diffrn_measured_fraction_theta_max 0.971
_diffrn_measurement_device_type 'Xcalibur, Ruby, Gemini ultra'
_diffrn_measurement_method '\w scans'
_diffrn_radiation_monochromator mirror
_diffrn_radiation_probe x-ray
_diffrn_radiation_source 'Enhance Ultra (Cu) X-ray Source'
_diffrn_radiation_type CuK\a
_diffrn_radiation_wavelength 1.54184
_diffrn_reflns_av_R_equivalents 0.0518
_diffrn_reflns_av_sigmaI/netI 0.1526
_diffrn_reflns_limit_h_max 17
_diffrn_reflns_limit_h_min -16
_diffrn_reflns_limit_k_max 10
_diffrn_reflns_limit_k_min -12
_diffrn_reflns_limit_l_max 21
_diffrn_reflns_limit_l_min -21
_diffrn_reflns_number 12717
_diffrn_reflns_reduction_process
;
;
_diffrn_reflns_theta_full 62.23
_diffrn_reflns_theta_max 62.23
_diffrn_reflns_theta_min 2.34
_exptl_absorpt_coefficient_mu 6.631
_exptl_absorpt_correction_T_max 1.000
_exptl_absorpt_correction_T_min 0.283
_exptl_absorpt_correction_type multi-scan
_exptl_absorpt_process_details
;
CrysAlis RED, Oxford Diffraction Ltd.,
Version 1.171.32.5 (release 08-05-2007 CrysAlis171 .NET)
Empirical absorption correction using spherical harmonics,
 implemented in SCALE3 ABSPACK scaling algorithm.
;
_exptl_crystal_colour yellow
_exptl_crystal_density_diffrn 1.378
_exptl_crystal_density_method 'Not Measured'
_exptl_crystal_description stick
_exptl_crystal_F_000 1336
_exptl_crystal_size_max 0.340
_exptl_crystal_size_mid 0.150
_exptl_crystal_size_min 0.090
_refine_diff_density_max 0.629
_refine_diff_density_min -0.362
_refine_diff_density_rms 0.072
_refine_ls_abs_structure_details 'Flack (1983), 2233 Friedel pairs'
_refine_ls_abs_structure_Flack 0.011(5)
_refine_ls_extinction_method none
_refine_ls_goodness_of_fit_ref 0.972
_refine_ls_hydrogen_treatment constr
_refine_ls_matrix_type full
_refine_ls_number_parameters 707
_refine_ls_number_reflns 7311
_refine_ls_number_restraints 293
_refine_ls_restrained_S_all 0.963
_refine_ls_R_factor_all 0.0882
_refine_ls_R_factor_gt 0.0472
_refine_ls_shift/su_max 0.004
_refine_ls_shift/su_mean 0.001
_refine_ls_structure_factor_coef Fsqd
_refine_ls_weighting_details 'calc w=1/[\s^2^(Fo^2^)+(0.0100P)^2^]         where P=(Fo^2^+2Fc^2^)/3'
_refine_ls_weighting_scheme calc
_refine_ls_wR_factor_gt 0.0642
_refine_ls_wR_factor_ref 0.0689
_reflns_number_gt 4076
_reflns_number_total 7311
_reflns_threshold_expression i>2\s(i)
_cod_data_source_file om100276t_si_003.cif
_cod_data_source_block (S-Fe,R-C)[CpFe(Prophos)CN]
_cod_depositor_comments
;
The following automatic conversions were performed:

'_chemical_absolute_configuration' value 'AD' changed to 'ad'
according to /home/saulius/struct/CIF-dictionaries/cif_core.dic
dictionary named 'cif_core.dic' version 2.4.1 from
2010-06-29.

'_symmetry_cell_setting' value 'Monoclinic' changed to
'monoclinic' according to
/home/saulius/struct/CIF-dictionaries/cif_core.dic dictionary named
'cif_core.dic' version 2.4.1 from 2010-06-29.

Automatic conversion script
Id: cif_fix_values 1715 2011-07-08 13:25:40Z adriana 
;
_cod_original_sg_symbol_H-M 'P 21'
_cod_database_code 4063625

loop_
_symmetry_equiv_pos_site_id
_symmetry_equiv_pos_as_xyz
1 x,y,z
2 -x,1/2+y,-z

loop_
_atom_site_aniso_label
_atom_site_aniso_U_11
_atom_site_aniso_U_22
_atom_site_aniso_U_33
_atom_site_aniso_U_23
_atom_site_aniso_U_13
_atom_site_aniso_U_12
Fe1 0.0256(6) 0.0280(9) 0.0274(7) -0.0006(8) 0.0049(5) -0.0006(8)
P1 0.0224(11) 0.0294(15) 0.0208(10) -0.0042(10) 0.0027(9) -0.0003(11)
P2 0.0296(11) 0.0253(16) 0.0255(11) 0.0016(12) 0.0000(9) 0.0017(13)
N1 0.041(4) 0.019(4) 0.035(3) -0.008(3) 0.001(2) 0.006(3)
C1 0.022(4) 0.012(5) 0.032(4) 0.000(4) 0.007(3) 0.002(4)
C2 0.019(4) 0.023(6) 0.028(4) 0.002(4) 0.008(3) -0.005(4)
C3 0.022(4) 0.023(5) 0.035(4) 0.005(4) 0.004(3) 0.002(4)
C4 0.027(4) 0.024(6) 0.030(4) 0.009(4) -0.005(3) -0.015(4)
C5 0.033(5) 0.028(6) 0.035(5) -0.006(4) 0.000(4) -0.006(4)
C6 0.034(5) 0.027(6) 0.043(5) -0.013(4) -0.012(4) -0.002(5)
C7 0.024(5) 0.047(7) 0.048(6) 0.012(5) -0.013(4) -0.003(5)
C8 0.026(4) 0.045(7) 0.023(4) 0.015(5) 0.003(3) 0.010(5)
C9 0.027(4) 0.035(6) 0.019(4) 0.012(4) 0.002(4) 0.005(4)
C10 0.021(4) 0.019(3) 0.031(3) -0.005(3) 0.007(3) 0.010(4)
C11 0.021(3) 0.018(3) 0.035(3) -0.007(3) -0.002(3) -0.002(4)
C12 0.024(4) 0.027(4) 0.033(3) 0.001(2) 0.008(3) 0.003(4)
C13 0.029(4) 0.020(3) 0.045(3) 0.007(3) 0.006(3) -0.011(4)
C14 0.032(4) 0.023(3) 0.042(3) -0.004(3) 0.004(3) 0.001(4)
C15 0.036(4) 0.029(4) 0.030(3) -0.004(2) 0.003(3) -0.005(4)
C16 0.018(4) 0.018(3) 0.035(4) -0.010(3) 0.001(3) 0.003(3)
C17 0.026(4) 0.020(4) 0.036(4) -0.003(3) 0.004(3) 0.000(4)
C18 0.030(4) 0.014(4) 0.050(4) -0.009(3) -0.002(3) 0.008(3)
C19 0.033(4) 0.027(4) 0.056(4) -0.012(4) -0.006(4) -0.001(4)
C20 0.039(4) 0.036(5) 0.039(4) -0.010(3) -0.007(3) -0.003(4)
C21 0.031(4) 0.017(4) 0.037(4) -0.005(3) -0.004(3) 0.013(3)
C22 0.032(5) 0.025(6) 0.019(4) -0.013(4) 0.002(4) -0.008(4)
C23 0.034(5) 0.031(6) 0.029(5) 0.013(4) -0.002(4) 0.001(5)
C24 0.028(5) 0.041(6) 0.048(6) -0.004(5) -0.007(4) 0.013(5)
C25 0.053(6) 0.017(6) 0.035(5) -0.006(4) -0.019(4) 0.011(5)
C26 0.043(5) 0.023(6) 0.027(5) 0.002(4) -0.001(4) -0.011(5)
C27 0.025(4) 0.026(6) 0.031(5) 0.005(4) 0.002(4) 0.005(4)
C28 0.018(4) 0.049(5) 0.030(4) 0.014(4) 0.013(3) -0.004(4)
C29 0.036(5) 0.051(4) 0.025(5) 0.018(4) 0.013(3) -0.008(4)
C30 0.035(5) 0.061(6) 0.015(4) 0.010(4) 0.011(3) -0.008(4)
C31 0.044(6) 0.056(4) 0.028(5) 0.009(4) 0.013(4) -0.010(5)
C32 0.026(5) 0.045(4) 0.036(5) 0.010(4) 0.012(3) -0.010(4)
C33 0.041(4) 0.019(4) 0.035(3) -0.008(3) 0.001(2) 0.006(3)
Fe2 0.0273(7) 0.0281(9) 0.0276(7) 0.0020(8) 0.0045(5) 0.0013(8)
P3 0.0282(11) 0.0227(14) 0.0266(12) 0.0027(11) 0.0053(9) 0.0001(11)
P4 0.0298(11) 0.0221(14) 0.0242(11) -0.0041(13) 0.0025(8) 0.0038(13)
N2 0.042(3) 0.030(4) 0.030(3) 0.002(4) 0.007(2) -0.003(3)
C35 0.022(4) 0.033(6) 0.025(4) 0.007(4) 0.005(3) 0.001(4)
C36 0.025(4) 0.021(5) 0.025(4) 0.006(5) 0.002(3) 0.007(5)
C37 0.024(4) 0.048(6) 0.029(4) -0.008(5) 0.007(3) 0.011(5)
C38 0.028(3) 0.021(5) 0.027(4) 0.000(3) -0.001(3) 0.000(4)
C39 0.031(3) 0.031(5) 0.037(4) 0.003(3) -0.002(3) 0.002(4)
C40 0.047(4) 0.038(5) 0.029(4) 0.007(3) -0.008(3) 0.005(4)
C41 0.037(3) 0.041(5) 0.045(4) 0.009(3) -0.015(4) 0.014(4)
C42 0.030(3) 0.030(5) 0.040(4) -0.003(4) -0.005(3) 0.005(4)
C43 0.035(4) 0.024(5) 0.021(4) -0.003(3) -0.005(3) 0.000(3)
C44 0.017(4) 0.032(4) 0.035(3) 0.002(3) 0.009(3) 0.004(4)
C45 0.030(4) 0.023(4) 0.034(3) 0.002(3) 0.001(3) 0.004(4)
C46 0.025(4) 0.034(4) 0.041(4) -0.004(3) 0.015(3) -0.005(4)
C47 0.027(4) 0.019(4) 0.052(4) -0.018(3) 0.002(3) 0.000(4)
C48 0.025(4) 0.023(3) 0.047(4) -0.006(3) 0.000(3) -0.011(4)
C49 0.033(4) 0.025(4) 0.028(3) -0.002(3) 0.006(3) 0.000(4)
C50 0.022(4) 0.019(3) 0.029(3) 0.008(3) 0.004(3) 0.005(3)
C51 0.018(4) 0.020(4) 0.034(3) 0.002(3) -0.001(3) -0.001(3)
C52 0.028(4) 0.013(3) 0.044(3) -0.002(3) -0.004(3) 0.001(3)
C53 0.033(4) 0.025(3) 0.037(3) 0.010(3) 0.004(3) 0.000(4)
C54 0.024(4) 0.027(4) 0.028(3) 0.007(3) -0.004(3) -0.005(4)
C55 0.023(4) 0.028(4) 0.029(3) 0.002(3) 0.005(3) 0.009(3)
C56 0.033(3) 0.027(4) 0.030(4) 0.010(3) -0.007(3) 0.005(3)
C57 0.037(3) 0.033(4) 0.031(4) -0.006(3) 0.002(3) -0.002(3)
C58 0.046(4) 0.033(5) 0.044(5) 0.005(4) 0.005(4) -0.013(3)
C59 0.049(3) 0.028(4) 0.028(4) 0.002(3) -0.011(4) -0.010(4)
C60 0.051(4) 0.034(4) 0.029(4) 0.002(3) -0.015(4) 0.001(4)
C61 0.034(3) 0.033(4) 0.027(4) 0.004(3) -0.010(3) 0.004(3)
C62 0.026(5) 0.037(6) 0.033(5) 0.010(5) 0.015(4) 0.015(5)
C63 0.033(5) 0.045(7) 0.051(6) -0.021(5) 0.014(4) 0.008(5)
C64 0.040(5) 0.045(6) 0.028(5) -0.002(5) 0.003(4) -0.007(5)
C65 0.040(6) 0.049(7) 0.016(5) 0.002(5) 0.010(4) 0.016(5)
C66 0.037(5) 0.030(6) 0.044(6) -0.014(5) 0.026(5) -0.014(5)
C67 0.042(3) 0.030(4) 0.030(3) 0.002(4) 0.007(2) -0.003(3)
Cl3 0.0585(14) 0.0593(18) 0.0773(17) 0.0325(15) 0.0253(13) 0.0178(14)
Cl4 0.0497(14) 0.113(3) 0.0780(17) 0.0390(18) 0.0164(12) 0.0053(17)
C68 0.025(3) 0.040(4) 0.074(5) 0.005(4) 0.017(3) 0.002(3)
C68A 0.025(3) 0.040(4) 0.074(5) 0.005(4) 0.017(3) 0.002(3)
Cl1 0.0855(17) 0.195(4) 0.0408(14) -0.0069(18) -0.0090(13) 0.031(2)
Cl2 0.0590(14) 0.0461(16) 0.0613(15) -0.0051(13) -0.0103(12) 0.0070(14)
C34 0.025(3) 0.040(4) 0.074(5) 0.005(4) 0.017(3) 0.002(3)

loop_
_atom_site_label
_atom_site_type_symbol
_atom_site_thermal_displace_type
_atom_site_fract_x
_atom_site_fract_y
_atom_site_fract_z
_atom_site_occupancy
_atom_site_U_iso_or_equiv
_atom_site_calc_flag
_atom_site_refinement_flags
Fe1 Fe Uani 0.25728(6) 0.60629(12) 0.57202(5) 1.000 0.0269(4) . .
P1 P Uani 0.38496(11) 0.51337(18) 0.56063(9) 1.000 0.0241(7) . .
P2 P Uani 0.23663(11) 0.5944(2) 0.45774(9) 1.000 0.0269(7) . .
N1 N Uani 0.3387(4) 0.8525(5) 0.5448(3) 1.000 0.032(2) . .
C1 C Uani 0.4018(4) 0.4968(6) 0.4646(3) 1.000 0.022(3) . .
C2 C Uani 0.3506(4) 0.5922(7) 0.4218(3) 1.000 0.023(3) . .
C3 C Uani 0.3528(4) 0.5693(5) 0.3421(3) 1.000 0.027(3) . .
C4 C Uani 0.4903(4) 0.5862(7) 0.5972(3) 1.000 0.027(3) . .
C5 C Uani 0.4880(5) 0.6776(6) 0.6461(3) 1.000 0.032(3) . .
C6 C Uani 0.5666(5) 0.7330(7) 0.6729(4) 1.000 0.035(3) . .
C7 C Uani 0.6492(5) 0.6894(7) 0.6497(4) 1.000 0.040(3) . .
C8 C Uani 0.6509(4) 0.5955(7) 0.6036(3) 1.000 0.031(3) . .
C9 C Uani 0.5716(4) 0.5426(7) 0.5767(3) 1.000 0.027(3) . .
C10 C Uani 0.3963(4) 0.3630(6) 0.5988(3) 1.000 0.0234(19) . .
C11 C Uani 0.4152(4) 0.3522(6) 0.6712(3) 1.000 0.0248(17) . .
C12 C Uani 0.4143(4) 0.2420(6) 0.7065(4) 1.000 0.028(2) . .
C13 C Uani 0.3968(4) 0.1393(6) 0.6673(3) 1.000 0.0312(19) . .
C14 C Uani 0.3805(4) 0.1445(7) 0.5936(3) 1.000 0.0323(19) . .
C15 C Uani 0.3784(4) 0.2544(6) 0.5594(4) 1.000 0.032(2) . .
C16 C Uani 0.1807(4) 0.4615(7) 0.4151(4) 1.000 0.024(2) . .
C17 C Uani 0.1719(4) 0.3543(7) 0.4529(4) 1.000 0.027(2) . .
C18 C Uani 0.1303(4) 0.2554(6) 0.4212(4) 1.000 0.032(2) . .
C19 C Uani 0.0967(5) 0.2598(7) 0.3505(4) 1.000 0.039(2) . .
C20 C Uani 0.1056(5) 0.3662(7) 0.3135(4) 1.000 0.038(3) . .
C21 C Uani 0.1447(4) 0.4687(7) 0.3438(3) 1.000 0.029(2) . .
C22 C Uani 0.1740(5) 0.7181(7) 0.4127(4) 1.000 0.025(3) . .
C23 C Uani 0.0799(5) 0.7145(7) 0.4119(3) 1.000 0.032(3) . .
C24 C Uani 0.0287(5) 0.8061(7) 0.3808(4) 1.000 0.039(3) . .
C25 C Uani 0.0684(5) 0.9021(7) 0.3476(4) 1.000 0.036(3) . .
C26 C Uani 0.1620(5) 0.9037(7) 0.3481(3) 1.000 0.031(3) . .
C27 C Uani 0.2142(4) 0.8133(6) 0.3796(3) 1.000 0.027(3) . .
C28 C Uani 0.1303(5) 0.5428(7) 0.5920(4) 1.000 0.032(3) . .
C29 C Uani 0.1964(4) 0.4759(8) 0.6353(3) 1.000 0.037(3) . .
C30 C Uani 0.2454(5) 0.5628(7) 0.6800(3) 1.000 0.037(3) . .
C31 C Uani 0.2084(5) 0.6770(8) 0.6650(4) 1.000 0.042(3) . .
C32 C Uani 0.1381(5) 0.6664(7) 0.6112(4) 1.000 0.035(3) . .
C33 C Uani 0.3088(5) 0.7603(7) 0.5545(4) 1.000 0.032(2) . .
Fe2 Fe Uani 0.25523(7) 0.11687(12) -0.04632(5) 1.000 0.0276(4) . .
P3 P Uani 0.12329(12) 0.03383(18) -0.04488(9) 1.000 0.0257(7) . .
P4 P Uani 0.25967(11) 0.1144(2) 0.06838(9) 1.000 0.0253(7) . .
N2 N Uani 0.1785(4) 0.3718(6) -0.0309(3) 1.000 0.0338(19) . .
C35 C Uani 0.0919(4) 0.0178(6) 0.0485(3) 1.000 0.027(3) . .
C36 C Uani 0.1417(4) 0.1167(7) 0.0947(3) 1.000 0.024(3) . .
C37 C Uani 0.1291(4) 0.0927(7) 0.1737(3) 1.000 0.033(3) . .
C38 C Uani 0.0245(4) 0.1088(7) -0.0910(3) 1.000 0.026(2) . .
C39 C Uani 0.0367(5) 0.1956(6) -0.1409(3) 1.000 0.033(2) . .
C40 C Uani -0.0358(4) 0.2504(7) -0.1791(3) 1.000 0.039(3) . .
C41 C Uani -0.1212(5) 0.2077(7) -0.1672(4) 1.000 0.042(2) . .
C42 C Uani -0.1342(4) 0.1197(7) -0.1183(3) 1.000 0.034(2) . .
C43 C Uani -0.0624(4) 0.0658(6) -0.0810(3) 1.000 0.027(3) . .
C44 C Uani 0.1118(4) -0.1173(7) -0.0827(4) 1.000 0.028(2) . .
C45 C Uani 0.0928(4) -0.1261(7) -0.1571(3) 1.000 0.029(2) . .
C46 C Uani 0.0949(4) -0.2369(7) -0.1902(4) 1.000 0.033(2) . .
C47 C Uani 0.1165(4) -0.3443(7) -0.1518(4) 1.000 0.033(2) . .
C48 C Uani 0.1350(4) -0.3330(7) -0.0802(4) 1.000 0.032(2) . .
C49 C Uani 0.1352(4) -0.2241(6) -0.0450(4) 1.000 0.029(2) . .
C50 C Uani 0.3102(4) -0.0143(7) 0.1181(3) 1.000 0.0232(19) . .
C51 C Uani 0.3192(4) -0.1275(6) 0.0867(4) 1.000 0.024(2) . .
C52 C Uani 0.3531(4) -0.2248(6) 0.1245(4) 1.000 0.0286(19) . .
C53 C Uani 0.3799(4) -0.2131(7) 0.1949(4) 1.000 0.0316(19) . .
C54 C Uani 0.3719(4) -0.1014(6) 0.2288(3) 1.000 0.027(2) . .
C55 C Uani 0.3374(4) -0.0026(7) 0.1908(3) 1.000 0.027(2) . .
C56 C Uani 0.3183(5) 0.2425(7) 0.1121(4) 1.000 0.030(2) . .
C57 C Uani 0.4142(4) 0.2415(7) 0.1101(3) 1.000 0.034(2) . .
C58 C Uani 0.4626(5) 0.3387(7) 0.1369(4) 1.000 0.041(3) . .
C59 C Uani 0.4199(5) 0.4364(7) 0.1676(3) 1.000 0.036(2) . .
C60 C Uani 0.3264(5) 0.4384(7) 0.1710(3) 1.000 0.039(2) . .
C61 C Uani 0.2763(5) 0.3409(6) 0.1410(3) 1.000 0.032(2) . .
C62 C Uani 0.3832(5) 0.0419(7) -0.0540(4) 1.000 0.031(3) . .
C63 C Uani 0.3205(4) -0.0202(8) -0.0992(4) 1.000 0.043(3) . .
C64 C Uani 0.2791(5) 0.0600(7) -0.1495(4) 1.000 0.038(3) . .
C65 C Uani 0.3172(5) 0.1739(8) -0.1361(4) 1.000 0.035(3) . .
C66 C Uani 0.3817(5) 0.1652(8) -0.0771(4) 1.000 0.036(3) . .
C67 C Uani 0.2050(5) 0.2755(7) -0.0386(4) 1.000 0.0338(19) . .
Cl3 Cl Uani 0.57010(13) -0.0257(2) 0.14441(11) 1.000 0.0641(9) . .
Cl4 Cl Uani 0.62319(13) 0.1381(3) 0.03607(11) 1.000 0.0797(12) . .
C68 C Uani 0.6619(5) 0.0291(9) 0.0996(5) 0.743(10) 0.046(2) . .
C68A C Uani 0.614(2) -0.0173(10) 0.0586(9) 0.257(10) 0.046(2) . .
Cl1 Cl Uani 0.13257(15) 0.0459(3) 0.67607(11) 1.000 0.1077(15) . .
Cl2 Cl Uani 0.08463(13) -0.0305(2) 0.53328(10) 1.000 0.0561(9) . .
C34 C Uani 0.1683(4) 0.0273(7) 0.5928(3) 1.000 0.046(2) . .
H1A H Uiso 0.46660 0.50380 0.45690 1.000 0.0260 calc R
H1B H Uiso 0.38130 0.41560 0.44840 1.000 0.0260 calc R
H2 H Uiso 0.37990 0.67210 0.43260 1.000 0.0280 calc R
H3A H Uiso 0.32550 0.49050 0.33040 1.000 0.0400 calc R
H3B H Uiso 0.41530 0.56950 0.32890 1.000 0.0400 calc R
H3C H Uiso 0.31910 0.63300 0.31590 1.000 0.0400 calc R
H5 H Uiso 0.43190 0.70330 0.66190 1.000 0.0380 calc R
H6 H Uiso 0.56520 0.79810 0.70560 1.000 0.0430 calc R
H7 H Uiso 0.70400 0.72640 0.66680 1.000 0.0480 calc R
H8 H Uiso 0.70680 0.56580 0.58960 1.000 0.0370 calc R
H9 H Uiso 0.57300 0.47680 0.54450 1.000 0.0320 calc R
H11 H Uiso 0.42930 0.42320 0.69800 1.000 0.0300 calc R
H12 H Uiso 0.42560 0.23790 0.75650 1.000 0.0340 calc R
H13 H Uiso 0.39570 0.06320 0.69060 1.000 0.0370 calc R
H14 H Uiso 0.37080 0.07200 0.56710 1.000 0.0380 calc R
H15 H Uiso 0.36520 0.25810 0.50960 1.000 0.0380 calc R
H17 H Uiso 0.19490 0.34960 0.50090 1.000 0.0320 calc R
H18 H Uiso 0.12430 0.18320 0.44780 1.000 0.0380 calc R
H19 H Uiso 0.06840 0.19120 0.32850 1.000 0.0470 calc R
H20 H Uiso 0.08400 0.36910 0.26510 1.000 0.0460 calc R
H21 H Uiso 0.14730 0.54190 0.31770 1.000 0.0340 calc R
H23 H Uiso 0.05120 0.64810 0.43300 1.000 0.0380 calc R
H24 H Uiso -0.03480 0.80340 0.38200 1.000 0.0470 calc R
H25 H Uiso 0.03310 0.96470 0.32540 1.000 0.0430 calc R
H26 H Uiso 0.19060 0.96910 0.32600 1.000 0.0370 calc R
H27 H Uiso 0.27780 0.81640 0.37860 1.000 0.0330 calc R
H28A H Uiso 0.08880 0.50980 0.55680 1.000 0.0390 calc R
H29A H Uiso 0.20590 0.39090 0.63450 1.000 0.0440 calc R
H30A H Uiso 0.29390 0.54550 0.71360 1.000 0.0440 calc R
H31A H Uiso 0.22750 0.75040 0.68750 1.000 0.0510 calc R
H32A H Uiso 0.10250 0.73090 0.59150 1.000 0.0420 calc R
H35A H Uiso 0.02610 0.02720 0.05070 1.000 0.0320 calc R
H35B H Uiso 0.10900 -0.06360 0.06680 1.000 0.0320 calc R
H36 H Uiso 0.11480 0.19720 0.08170 1.000 0.0280 calc R
H37A H Uiso 0.15480 0.01380 0.18720 1.000 0.0500 calc R
H37B H Uiso 0.06480 0.09310 0.18170 1.000 0.0500 calc R
H37C H Uiso 0.15960 0.15610 0.20250 1.000 0.0500 calc R
H39 H Uiso 0.09610 0.21950 -0.14980 1.000 0.0400 calc R
H40 H Uiso -0.02710 0.31390 -0.21180 1.000 0.0460 calc R
H41 H Uiso -0.17170 0.24050 -0.19390 1.000 0.0500 calc R
H42 H Uiso -0.19360 0.09530 -0.10980 1.000 0.0400 calc R
H43 H Uiso -0.07140 0.00100 -0.04920 1.000 0.0320 calc R
H45 H Uiso 0.07850 -0.05530 -0.18410 1.000 0.0350 calc R
H46 H Uiso 0.08160 -0.24140 -0.24000 1.000 0.0390 calc R
H47 H Uiso 0.11800 -0.42080 -0.17480 1.000 0.0390 calc R
H48 H Uiso 0.14850 -0.40420 -0.05330 1.000 0.0380 calc R
H49 H Uiso 0.15090 -0.22070 0.00450 1.000 0.0340 calc R
H51 H Uiso 0.30130 -0.13740 0.03780 1.000 0.0290 calc R
H52 H Uiso 0.35810 -0.30100 0.10170 1.000 0.0340 calc R
H53 H Uiso 0.40390 -0.28080 0.22070 1.000 0.0380 calc R
H54 H Uiso 0.39010 -0.09340 0.27780 1.000 0.0320 calc R
H55 H Uiso 0.33210 0.07330 0.21380 1.000 0.0320 calc R
H57 H Uiso 0.44380 0.17450 0.09050 1.000 0.0400 calc R
H58 H Uiso 0.52600 0.33960 0.13460 1.000 0.0490 calc R
H59 H Uiso 0.45480 0.50230 0.18640 1.000 0.0430 calc R
H60 H Uiso 0.29750 0.50370 0.19290 1.000 0.0460 calc R
H61 H Uiso 0.21260 0.34270 0.14060 1.000 0.0380 calc R
H62A H Uiso 0.41940 0.00860 -0.01560 1.000 0.0380 calc R
H63A H Uiso 0.30780 -0.10420 -0.09640 1.000 0.0510 calc R
H64A H Uiso 0.23400 0.04040 -0.18560 1.000 0.0450 calc R
H65A H Uiso 0.30240 0.24570 -0.16200 1.000 0.0410 calc R
H66A H Uiso 0.41720 0.22950 -0.05690 1.000 0.0430 calc R
H68A H Uiso 0.69120 -0.03860 0.07580 0.743(10) 0.0550 calc .
H68B H Uiso 0.70680 0.06620 0.13410 0.743(10) 0.0550 calc .
H68C H Uiso 0.67430 -0.05630 0.05970 0.257(10) 0.0550 calc .
H68D H Uiso 0.57390 -0.05960 0.02300 0.257(10) 0.0550 calc .
H34A H Uiso 0.22040 -0.02850 0.59510 1.000 0.0550 calc R
H34B H Uiso 0.18860 0.10630 0.57510 1.000 0.0550 calc R

loop_
_atom_type_symbol
_atom_type_description
_atom_type_scat_dispersion_real
_atom_type_scat_dispersion_imag
_atom_type_scat_source
P P 0.2955 0.4335 'International Tables Vol C Tables 4.2.6.8 and 6.1.1.4'
N N 0.0311 0.0180 'International Tables Vol C Tables 4.2.6.8 and 6.1.1.4'
Fe Fe -1.1336 3.1974 'International Tables Vol C Tables 4.2.6.8 and 6.1.1.4'
Cl Cl 0.3639 0.7018 'International Tables Vol C Tables 4.2.6.8 and 6.1.1.4'
H H 0.0000 0.0000 'International Tables Vol C Tables 4.2.6.8 and 6.1.1.4'
C C 0.0181 0.0091 'International Tables Vol C Tables 4.2.6.8 and 6.1.1.4'

loop_
_geom_angle_atom_site_label_1
_geom_angle_atom_site_label_2
_geom_angle_atom_site_label_3
_geom_angle
_geom_angle_publ_flag
P1 Fe1 P2 86.57(7) yes
P1 Fe1 C28 132.0(2) yes
P1 Fe1 C29 98.4(2) yes
P1 Fe1 C30 96.8(2) yes
P1 Fe1 C31 127.7(2) yes
P1 Fe1 C32 162.9(2) yes
P1 Fe1 C33 92.2(2) yes
P2 Fe1 C28 95.2(2) yes
P2 Fe1 C29 118.98(19) yes
P2 Fe1 C30 158.9(2) yes
P2 Fe1 C31 145.5(2) yes
P2 Fe1 C32 107.8(2) yes
P2 Fe1 C33 85.0(2) yes
C28 Fe1 C29 40.2(3) yes
C28 Fe1 C30 67.2(3) yes
C28 Fe1 C31 66.5(3) yes
C28 Fe1 C32 39.8(3) yes
C28 Fe1 C33 135.7(3) yes
C29 Fe1 C30 39.9(3) yes
C29 Fe1 C31 66.1(3) yes
C29 Fe1 C32 66.9(3) yes
C29 Fe1 C33 154.1(3) yes
C30 Fe1 C31 38.8(3) yes
C30 Fe1 C32 66.5(3) yes
C30 Fe1 C33 115.6(3) yes
C31 Fe1 C32 39.6(3) yes
C31 Fe1 C33 88.8(3) yes
C32 Fe1 C33 98.1(3) yes
C65 Fe2 C66 40.1(3) yes
C65 Fe2 C67 89.0(3) yes
C66 Fe2 C67 98.8(3) yes
P4 Fe2 C67 85.5(2) yes
C62 Fe2 C63 39.2(3) yes
C62 Fe2 C64 66.8(3) yes
P3 Fe2 P4 87.10(7) yes
P3 Fe2 C62 131.6(2) yes
P3 Fe2 C63 98.7(2) yes
P3 Fe2 C64 95.5(2) yes
P3 Fe2 C65 126.1(2) yes
P3 Fe2 C66 161.9(2) yes
P3 Fe2 C67 91.5(2) yes
P4 Fe2 C62 95.6(2) yes
P4 Fe2 C63 119.0(2) yes
P4 Fe2 C64 158.4(2) yes
P4 Fe2 C65 146.5(2) yes
P4 Fe2 C66 108.4(2) yes
C63 Fe2 C65 65.4(3) yes
C63 Fe2 C66 66.0(3) yes
C63 Fe2 C67 153.7(3) yes
C62 Fe2 C65 66.9(3) yes
C62 Fe2 C66 40.1(3) yes
C62 Fe2 C67 136.9(3) yes
C63 Fe2 C64 39.4(3) yes
C64 Fe2 C65 39.0(3) yes
C64 Fe2 C66 66.7(3) yes
C64 Fe2 C67 115.8(3) yes
C1 P1 C4 103.9(3) yes
C1 P1 C10 106.4(3) yes
C4 P1 C10 101.2(3) yes
Fe1 P1 C1 108.5(2) yes
Fe1 P1 C4 118.7(2) yes
Fe1 P1 C10 116.7(2) yes
Fe1 P2 C22 116.9(3) yes
C2 P2 C16 103.1(3) yes
C2 P2 C22 106.8(3) yes
C16 P2 C22 100.9(3) yes
Fe1 P2 C2 106.88(19) yes
Fe1 P2 C16 120.9(3) yes
C35 P3 C44 105.2(3) yes
Fe2 P3 C35 109.7(2) yes
Fe2 P3 C38 119.8(2) yes
Fe2 P3 C44 116.4(2) yes
C35 P3 C38 104.2(3) yes
C38 P3 C44 100.0(3) yes
C36 P4 C56 107.5(3) yes
Fe2 P4 C50 120.4(2) yes
C50 P4 C56 101.6(3) yes
Fe2 P4 C36 107.53(19) yes
Fe2 P4 C56 115.1(3) yes
C36 P4 C50 103.7(3) yes
P1 C1 C2 111.0(4) yes
P2 C2 C3 116.0(4) yes
P2 C2 C1 104.8(4) yes
C1 C2 C3 111.7(5) no
P1 C4 C5 120.8(5) yes
P1 C4 C9 118.7(5) yes
C5 C4 C9 120.5(6) no
C4 C5 C6 120.8(7) no
C5 C6 C7 117.8(7) no
C6 C7 C8 120.8(7) no
C7 C8 C9 120.4(6) no
C4 C9 C8 119.5(6) no
P1 C10 C11 118.7(5) yes
P1 C10 C15 123.6(5) yes
C11 C10 C15 117.5(6) no
C10 C11 C12 122.9(6) no
C11 C12 C13 118.3(6) no
C12 C13 C14 121.2(6) no
C13 C14 C15 120.1(7) no
C10 C15 C14 120.0(6) no
P2 C16 C17 120.5(6) yes
P2 C16 C21 120.1(6) yes
C17 C16 C21 119.4(7) no
C16 C17 C18 120.5(7) no
C17 C18 C19 120.8(7) no
C18 C19 C20 118.3(7) no
C19 C20 C21 122.8(7) no
C16 C21 C20 118.1(7) no
C23 C22 C27 118.7(7) no
P2 C22 C23 117.5(6) yes
P2 C22 C27 123.7(5) yes
C22 C23 C24 120.7(7) no
C23 C24 C25 121.0(7) no
C24 C25 C26 117.7(7) no
C25 C26 C27 122.0(7) no
C22 C27 C26 119.9(6) no
C29 C28 C32 107.9(7) no
Fe1 C28 C32 70.2(4) yes
Fe1 C28 C29 71.3(4) yes
Fe1 C29 C28 68.5(4) yes
Fe1 C29 C30 70.0(4) yes
C28 C29 C30 106.9(7) no
Fe1 C30 C29 70.1(3) yes
C29 C30 C31 107.7(6) no
Fe1 C30 C31 69.9(4) yes
Fe1 C31 C30 71.3(4) yes
Fe1 C31 C32 69.5(4) yes
C30 C31 C32 109.5(7) no
Fe1 C32 C28 70.0(4) yes
Fe1 C32 C31 70.9(4) yes
C28 C32 C31 107.9(7) no
Fe1 C33 N1 179.0(6) yes
P1 C1 H1B 109.00 no
C2 C1 H1A 109.00 no
H1A C1 H1B 108.00 no
C2 C1 H1B 109.00 no
P1 C1 H1A 109.00 no
P2 C2 H2 108.00 no
C1 C2 H2 108.00 no
C3 C2 H2 108.00 no
H3B C3 H3C 110.00 no
C2 C3 H3A 109.00 no
C2 C3 H3B 109.00 no
C2 C3 H3C 110.00 no
H3A C3 H3B 109.00 no
H3A C3 H3C 109.00 no
C6 C5 H5 120.00 no
C4 C5 H5 120.00 no
C7 C6 H6 121.00 no
C5 C6 H6 121.00 no
C6 C7 H7 120.00 no
C8 C7 H7 120.00 no
C7 C8 H8 120.00 no
C9 C8 H8 120.00 no
C4 C9 H9 120.00 no
C8 C9 H9 120.00 no
C10 C11 H11 119.00 no
C12 C11 H11 119.00 no
C11 C12 H12 121.00 no
C13 C12 H12 121.00 no
C12 C13 H13 119.00 no
C14 C13 H13 119.00 no
C15 C14 H14 120.00 no
C13 C14 H14 120.00 no
C10 C15 H15 120.00 no
C14 C15 H15 120.00 no
C18 C17 H17 120.00 no
C16 C17 H17 120.00 no
C17 C18 H18 120.00 no
C19 C18 H18 120.00 no
C20 C19 H19 121.00 no
C18 C19 H19 121.00 no
C19 C20 H20 119.00 no
C21 C20 H20 119.00 no
C20 C21 H21 121.00 no
C16 C21 H21 121.00 no
C24 C23 H23 120.00 no
C22 C23 H23 120.00 no
C23 C24 H24 120.00 no
C25 C24 H24 119.00 no
C26 C25 H25 121.00 no
C24 C25 H25 121.00 no
C25 C26 H26 119.00 no
C27 C26 H26 119.00 no
C26 C27 H27 120.00 no
C22 C27 H27 120.00 no
C29 C28 H28A 126.00 no
C32 C28 H28A 126.00 no
Fe1 C28 H28A 124.00 no
Fe1 C29 H29A 126.00 no
C30 C29 H29A 127.00 no
C28 C29 H29A 126.00 no
Fe1 C30 H30A 126.00 no
C31 C30 H30A 126.00 no
C29 C30 H30A 126.00 no
C30 C31 H31A 125.00 no
C32 C31 H31A 125.00 no
Fe1 C31 H31A 126.00 no
C31 C32 H32A 126.00 no
Fe1 C32 H32A 125.00 no
C28 C32 H32A 126.00 no
P3 C35 C36 108.9(4) yes
P4 C36 C35 105.4(4) yes
P4 C36 C37 115.8(4) yes
C35 C36 C37 109.8(5) no
P3 C38 C39 120.0(5) yes
P3 C38 C43 119.8(5) yes
C39 C38 C43 119.8(6) no
C38 C39 C40 121.8(6) no
C39 C40 C41 117.1(6) no
C40 C41 C42 121.6(7) no
C41 C42 C43 120.9(6) no
C38 C43 C42 118.5(6) no
P3 C44 C45 117.3(6) yes
P3 C44 C49 123.8(6) yes
C45 C44 C49 118.0(7) no
C44 C45 C46 120.1(7) no
C45 C46 C47 121.6(7) no
C46 C47 C48 117.0(7) no
C47 C48 C49 123.5(7) no
C44 C49 C48 119.7(7) no
P4 C50 C51 121.6(5) yes
P4 C50 C55 120.5(6) yes
C51 C50 C55 117.8(7) no
C50 C51 C52 121.7(7) no
C51 C52 C53 120.4(7) no
C52 C53 C54 120.0(7) no
C53 C54 C55 119.8(6) no
C50 C55 C54 120.3(7) no
P4 C56 C57 115.4(5) yes
P4 C56 C61 124.7(6) yes
C57 C56 C61 119.7(7) no
C56 C57 C58 119.1(7) no
C57 C58 C59 121.0(7) no
C58 C59 C60 120.9(7) no
C59 C60 C61 118.2(7) no
C56 C61 C60 121.2(7) no
Fe2 C62 C63 70.3(4) yes
Fe2 C62 C66 69.4(4) yes
C63 C62 C66 106.5(7) no
Fe2 C63 C62 70.6(5) yes
Fe2 C63 C64 70.7(5) yes
C62 C63 C64 110.3(7) no
Fe2 C64 C63 69.9(4) yes
Fe2 C64 C65 69.8(4) yes
C63 C64 C65 106.8(7) no
Fe2 C65 C64 71.2(5) yes
Fe2 C65 C66 69.9(4) yes
C64 C65 C66 109.0(7) no
Fe2 C66 C62 70.5(4) yes
Fe2 C66 C65 70.1(4) yes
C62 C66 C65 107.4(7) no
Fe2 C67 N2 176.1(6) yes
P3 C35 H35A 110.00 no
P3 C35 H35B 110.00 no
C36 C35 H35A 110.00 no
C36 C35 H35B 110.00 no
H35A C35 H35B 108.00 no
P4 C36 H36 109.00 no
C35 C36 H36 109.00 no
C37 C36 H36 109.00 no
C36 C37 H37A 110.00 no
C36 C37 H37B 109.00 no
C36 C37 H37C 109.00 no
H37A C37 H37B 109.00 no
H37A C37 H37C 109.00 no
H37B C37 H37C 109.00 no
C38 C39 H39 119.00 no
C40 C39 H39 119.00 no
C39 C40 H40 121.00 no
C41 C40 H40 121.00 no
C40 C41 H41 119.00 no
C42 C41 H41 119.00 no
C41 C42 H42 120.00 no
C43 C42 H42 120.00 no
C38 C43 H43 121.00 no
C42 C43 H43 121.00 no
C44 C45 H45 120.00 no
C46 C45 H45 120.00 no
C45 C46 H46 119.00 no
C47 C46 H46 119.00 no
C46 C47 H47 121.00 no
C48 C47 H47 122.00 no
C47 C48 H48 118.00 no
C49 C48 H48 118.00 no
C44 C49 H49 120.00 no
C48 C49 H49 120.00 no
C50 C51 H51 119.00 no
C52 C51 H51 119.00 no
C51 C52 H52 120.00 no
C53 C52 H52 120.00 no
C52 C53 H53 120.00 no
C54 C53 H53 120.00 no
C53 C54 H54 120.00 no
C55 C54 H54 120.00 no
C50 C55 H55 120.00 no
C54 C55 H55 120.00 no
C56 C57 H57 120.00 no
C58 C57 H57 120.00 no
C57 C58 H58 119.00 no
C59 C58 H58 120.00 no
C58 C59 H59 120.00 no
C60 C59 H59 120.00 no
C59 C60 H60 121.00 no
C61 C60 H60 121.00 no
C56 C61 H61 119.00 no
C60 C61 H61 119.00 no
Fe2 C62 H62A 125.00 no
C63 C62 H62A 127.00 no
C66 C62 H62A 127.00 no
Fe2 C63 H63A 126.00 no
C62 C63 H63A 125.00 no
C64 C63 H63A 125.00 no
Fe2 C64 H64A 125.00 no
C63 C64 H64A 127.00 no
C65 C64 H64A 127.00 no
Fe2 C65 H65A 125.00 no
C64 C65 H65A 126.00 no
C66 C65 H65A 125.00 no
Fe2 C66 H66A 125.00 no
C62 C66 H66A 126.00 no
C65 C66 H66A 126.00 no
Cl3 C68 Cl4 109.3(4) yes
Cl3 C68A Cl4 107.8(8) yes
Cl3 C68 H68A 110.00 no
Cl3 C68 H68B 110.00 no
Cl4 C68 H68A 110.00 no
Cl4 C68 H68B 110.00 no
H68A C68 H68B 108.00 no
Cl3 C68A H68C 110.00 no
Cl3 C68A H68D 111.00 no
Cl4 C68A H68C 110.00 no
Cl4 C68A H68D 110.00 no
H68C C68A H68D 108.00 no
Cl1 C34 Cl2 112.6(3) yes
Cl1 C34 H34A 109.00 no
Cl1 C34 H34B 109.00 no
Cl2 C34 H34A 109.00 no
Cl2 C34 H34B 109.00 no
H34A C34 H34B 108.00 no

loop_
_geom_bond_atom_site_label_1
_geom_bond_atom_site_label_2
_geom_bond_distance
_geom_bond_publ_flag
Fe1 P1 2.186(2) yes
Fe1 P2 2.1644(19) yes
Fe1 C28 2.077(8) yes
Fe1 C29 2.115(7) yes
Fe1 C30 2.115(6) yes
Fe1 C31 2.097(8) yes
Fe1 C32 2.079(8) yes
Fe1 C33 1.905(8) yes
Fe2 P4 2.1637(19) yes
Fe2 C62 2.094(8) yes
Fe2 C63 2.090(8) yes
Fe2 C64 2.101(8) yes
Fe2 C65 2.083(8) yes
Fe2 C66 2.080(8) yes
Fe2 P3 2.173(2) yes
Fe2 C67 1.916(8) yes
Cl3 C68 1.764(9) yes
Cl3 C68A 1.79(2) yes
Cl4 C68 1.770(10) yes
Cl4 C68A 1.777(12) yes
Cl1 C34 1.707(6) yes
Cl2 C34 1.744(6) yes
P1 C10 1.815(7) yes
P1 C4 1.857(7) yes
P1 C1 1.857(6) yes
P2 C2 1.872(6) yes
P2 C16 1.847(8) yes
P2 C22 1.833(8) yes
P3 C44 1.820(8) yes
P3 C38 1.856(7) yes
P3 C35 1.864(6) yes
P4 C36 1.860(6) yes
P4 C56 1.831(8) yes
P4 C50 1.838(7) yes
N1 C33 1.132(10) yes
N2 C67 1.148(10) yes
C1 C2 1.505(9) no
C2 C3 1.529(8) no
C4 C5 1.371(9) no
C4 C9 1.384(9) no
C5 C6 1.388(10) no
C6 C7 1.419(11) no
C7 C8 1.356(10) no
C8 C9 1.385(9) no
C10 C11 1.383(8) no
C10 C15 1.428(9) no
C11 C12 1.389(9) no
C12 C13 1.371(9) no
C13 C14 1.399(8) no
C14 C15 1.375(10) no
C16 C17 1.394(11) no
C16 C21 1.419(9) no
C17 C18 1.374(10) no
C18 C19 1.396(11) no
C19 C20 1.379(11) no
C20 C21 1.381(10) no
C22 C27 1.381(10) no
C22 C23 1.403(11) no
C23 C24 1.376(11) no
C24 C25 1.385(11) no
C25 C26 1.395(11) no
C26 C27 1.377(10) no
C28 C29 1.442(10) no
C28 C32 1.416(11) no
C29 C30 1.445(10) no
C30 C31 1.399(11) no
C31 C32 1.416(11) no
C1 H1B 0.9900 no
C1 H1A 0.9900 no
C2 H2 1.0000 no
C3 H3C 0.9800 no
C3 H3A 0.9800 no
C3 H3B 0.9800 no
C5 H5 0.9500 no
C6 H6 0.9500 no
C7 H7 0.9500 no
C8 H8 0.9500 no
C9 H9 0.9500 no
C11 H11 0.9500 no
C12 H12 0.9500 no
C13 H13 0.9500 no
C14 H14 0.9500 no
C15 H15 0.9500 no
C17 H17 0.9500 no
C18 H18 0.9500 no
C19 H19 0.9500 no
C20 H20 0.9500 no
C21 H21 0.9500 no
C23 H23 0.9500 no
C24 H24 0.9500 no
C25 H25 0.9500 no
C26 H26 0.9500 no
C27 H27 0.9500 no
C28 H28A 0.9500 no
C29 H29A 0.9500 no
C30 H30A 0.9500 no
C31 H31A 0.9500 no
C32 H32A 0.9500 no
C35 C36 1.556(9) no
C36 C37 1.540(8) no
C38 C43 1.405(9) no
C38 C39 1.366(9) no
C39 C40 1.397(9) no
C40 C41 1.390(10) no
C41 C42 1.364(10) no
C42 C43 1.377(9) no
C44 C45 1.419(9) no
C44 C49 1.410(10) no
C45 C46 1.376(11) no
C46 C47 1.417(11) no
C47 C48 1.368(11) no
C48 C49 1.375(10) no
C50 C51 1.395(10) no
C50 C55 1.412(8) no
C51 C52 1.369(10) no
C52 C53 1.369(11) no
C53 C54 1.399(10) no
C54 C55 1.387(9) no
C56 C61 1.385(10) no
C56 C57 1.433(10) no
C57 C58 1.372(10) no
C58 C59 1.399(11) no
C59 C60 1.400(11) no
C60 C61 1.408(10) no
C62 C66 1.430(12) no
C62 C63 1.403(11) no
C63 C64 1.411(11) no
C64 C65 1.397(12) no
C65 C66 1.426(11) no
C35 H35B 0.9900 no
C35 H35A 0.9900 no
C36 H36 1.0000 no
C37 H37C 0.9800 no
C37 H37A 0.9800 no
C37 H37B 0.9800 no
C39 H39 0.9500 no
C40 H40 0.9500 no
C41 H41 0.9500 no
C42 H42 0.9500 no
C43 H43 0.9500 no
C45 H45 0.9500 no
C46 H46 0.9500 no
C47 H47 0.9500 no
C48 H48 0.9500 no
C49 H49 0.9500 no
C51 H51 0.9500 no
C52 H52 0.9500 no
C53 H53 0.9500 no
C54 H54 0.9500 no
C55 H55 0.9500 no
C57 H57 0.9500 no
C58 H58 0.9500 no
C59 H59 0.9500 no
C60 H60 0.9500 no
C61 H61 0.9500 no
C62 H62A 0.9500 no
C63 H63A 0.9500 no
C64 H64A 0.9500 no
C65 H65A 0.9500 no
C66 H66A 0.9500 no
C68 H68A 0.9900 no
C68 H68B 0.9900 no
C68A H68D 0.9900 no
C68A H68C 1.0000 no
C34 H34A 0.9900 no
C34 H34B 0.9900 no

loop_
_geom_contact_atom_site_label_1
_geom_contact_atom_site_label_2
_geom_contact_distance
_geom_contact_site_symmetry_2
_geom_contact_publ_flag
Fe1 H5 3.2000 . no
Fe1 H17 3.2500 . no
Fe2 H39 3.1800 . no
Fe2 H51 3.2800 . no
Cl2 C25 3.578(8) 1_545 no
Cl2 C23 3.631(7) 1_545 no
Cl2 C24 3.454(8) 1_545 no
Cl3 C54 3.551(6) . no
Cl3 C55 3.644(6) . no
Cl4 C52 3.430(8) 2_655 no
Cl4 C51 3.618(8) 2_655 no
Cl1 H64A 2.9300 1_556 no
Cl1 H45 3.0300 1_556 no
Cl2 H23 2.9300 2_546 no
Cl2 H32A 2.8600 1_545 no
Cl2 H28A 3.0300 2_546 no
Cl2 H18 2.9400 . no
Cl3 H11 3.0300 2_646 no
Cl3 H57 3.0400 . no
Cl4 H51 3.0900 2_655 no
Cl4 H57 2.9600 . no
Cl4 H52 2.7200 2_655 no
P1 P2 2.983(2) . no
P1 C30 3.216(7) . no
P1 C29 3.255(6) . no
P1 C33 2.955(8) . no
P1 C2 2.779(6) . no
P2 C1 2.684(6) . no
P2 P1 2.983(2) . no
P2 C32 3.430(8) . no
P2 C33 2.756(8) . no
P2 C28 3.132(8) . no
P2 C29 3.687(6) . no
P3 C67 2.934(8) . no
P3 C64 3.163(8) . no
P3 C36 2.788(6) . no
P3 P4 2.988(2) . no
P3 C63 3.234(7) . no
P4 C62 3.154(8) . no
P4 C35 2.723(6) . no
P4 C66 3.442(8) . no
P4 C67 2.775(8) . no
P4 P3 2.988(2) . no
P4 C63 3.666(8) . no
P2 H28A 3.1300 . no
P4 H62A 3.1700 . no
N1 C5 3.433(9) . no
N1 C14 3.402(9) 1_565 no
N1 C34 3.364(9) 1_565 no
N1 C9 3.447(9) 2_656 no
N2 C68 3.284(11) 2_655 no
N2 C68A 3.40(3) 2_655 no
N2 C48 3.442(10) 1_565 no
N1 H34A 2.4400 1_565 no
N1 H9 2.6000 2_656 no
N1 H14 2.5000 1_565 no
N2 H68C 2.4300 2_655 no
N2 H43 2.6800 2_555 no
N2 H68A 2.3900 2_655 no
N2 H48 2.5500 1_565 no
C3 C27 3.498(9) . no
C3 C21 3.299(9) . no
C3 C60 3.539(8) . no
C5 C33 3.218(10) . no
C5 N1 3.433(9) . no
C8 C26 3.573(10) 2_646 no
C8 C15 3.546(10) 2_656 no
C9 C15 3.592(10) 2_656 no
C9 C14 3.526(8) 2_656 no
C9 N1 3.447(9) 2_646 no
C11 C29 3.561(9) . no
C11 C30 3.451(10) . no
C12 C65 3.476(10) 1_556 no
C12 C53 3.517(9) 2_656 no
C14 C34 3.418(9) . no
C14 C9 3.526(8) 2_646 no
C14 N1 3.402(9) 1_545 no
C15 C9 3.592(10) 2_646 no
C15 C8 3.546(10) 2_646 no
C17 C28 3.442(11) . no
C21 C3 3.299(9) . no
C21 C23 3.183(10) . no
C23 C21 3.183(10) . no
C23 Cl2 3.631(7) 1_565 no
C24 Cl2 3.454(8) 1_565 no
C24 C28 3.590(11) 2_556 no
C25 C28 3.599(11) 2_556 no
C25 Cl2 3.578(8) 1_565 no
C26 C8 3.573(10) 2_656 no
C27 C33 3.554(9) . no
C27 C3 3.498(9) . no
C28 C24 3.590(11) 2_546 no
C28 C25 3.599(11) 2_546 no
C28 P2 3.132(8) . no
C28 C30 2.319(10) . no
C28 C31 2.290(11) . no
C28 C17 3.442(11) . no
C28 C16 3.588(11) . no
C29 P2 3.687(6) . no
C29 C11 3.561(9) . no
C29 C10 3.346(9) . no
C29 P1 3.255(6) . no
C29 C31 2.296(12) . no
C29 C32 2.311(11) . no
C30 C32 2.298(10) . no
C30 C11 3.451(10) . no
C30 C10 3.571(10) . no
C30 C28 2.319(10) . no
C30 C33 3.402(10) . no
C30 P1 3.216(7) . no
C31 C28 2.290(11) . no
C31 C46 3.445(10) 1_566 no
C31 C33 2.804(11) . no
C31 C29 2.296(12) . no
C32 P2 3.430(8) . no
C32 C30 2.298(10) . no
C32 C29 2.311(11) . no
C32 C33 3.011(11) . no
C33 C32 3.011(11) . no
C33 C5 3.218(10) . no
C33 P2 2.756(8) . no
C33 C30 3.402(10) . no
C33 C27 3.554(9) . no
C33 C2 3.214(10) . no
C33 P1 2.955(8) . no
C33 C22 3.274(11) . no
C33 C4 3.374(10) . no
C33 C31 2.804(11) . no
C34 C14 3.418(9) . no
C34 N1 3.364(9) 1_545 no
C37 C55 3.275(9) . no
C37 C61 3.592(10) . no
C39 C67 3.189(10) . no
C42 C49 3.536(10) 2_555 no
C42 C60 3.583(10) 2_545 no
C43 C45 3.516(9) . no
C43 C49 3.547(9) 2_555 no
C43 C48 3.484(9) 2_555 no
C45 C43 3.516(9) . no
C45 C64 3.452(10) . no
C46 C31 3.445(10) 1_544 no
C48 N2 3.442(10) 1_545 no
C48 C68 3.432(10) 2_645 no
C48 C43 3.484(9) 2_545 no
C49 C42 3.536(10) 2_545 no
C49 C43 3.547(9) 2_545 no
C51 C62 3.438(10) . no
C51 Cl4 3.618(8) 2_645 no
C52 Cl4 3.430(8) 2_645 no
C53 C12 3.517(9) 2_646 no
C54 Cl3 3.551(6) . no
C55 C37 3.275(9) . no
C55 C57 3.338(10) . no
C55 Cl3 3.644(6) . no
C57 C55 3.338(10) . no
C60 C42 3.583(10) 2_555 no
C60 C3 3.539(8) . no
C61 C37 3.592(10) . no
C61 C67 3.561(10) . no
C62 C65 2.302(11) . no
C62 C64 2.309(11) . no
C62 C51 3.438(10) . no
C62 P4 3.154(8) . no
C62 C50 3.552(9) . no
C63 C65 2.255(12) . no
C63 P3 3.234(7) . no
C63 C66 2.270(12) . no
C63 C44 3.326(9) . no
C63 P4 3.666(8) . no
C64 C67 3.404(11) . no
C64 C66 2.299(11) . no
C64 P3 3.163(8) . no
C64 C62 2.309(11) . no
C64 C45 3.452(10) . no
C64 C44 3.475(10) . no
C65 C67 2.804(11) . no
C65 C63 2.255(12) . no
C65 C12 3.476(10) 1_554 no
C65 C62 2.302(11) . no
C66 C68A 3.526(14) 2_655 no
C66 C63 2.270(12) . no
C66 C64 2.299(11) . no
C66 C67 3.035(11) . no
C66 P4 3.442(8) . no
C67 C56 3.233(11) . no
C67 C68A 3.58(3) 2_655 no
C67 C39 3.189(10) . no
C67 C66 3.035(11) . no
C67 C65 2.804(11) . no
C67 P3 2.934(8) . no
C67 P4 2.775(8) . no
C67 C61 3.561(10) . no
C67 C36 3.260(10) . no
C67 C38 3.356(10) . no
C67 C64 3.404(11) . no
C68 N2 3.284(11) 2_645 no
C68 C48 3.432(10) 2_655 no
C68A C66 3.526(14) 2_645 no
C68A C67 3.58(2) 2_645 no
C68A N2 3.40(3) 2_645 no
C1 H9 2.8900 . no
C1 H15 2.8400 . no
C2 H27 2.8000 . no
C3 H53 2.9700 1_565 no
C3 H60 2.9700 . no
C3 H27 3.0500 . no
C3 H21 3.0800 . no
C4 H11 2.8200 . no
C6 H55 3.0900 2_656 no
C7 H15 3.1000 2_656 no
C7 H55 2.8800 2_656 no
C8 H15 2.7900 2_656 no
C8 H26 2.9800 2_646 no
C9 H14 2.9200 2_656 no
C9 H15 3.0700 2_656 no
C9 H1A 2.7000 . no
C10 H29A 2.9800 . no
C11 H30A 2.9400 . no
C11 H54 3.0600 2_656 no
C12 H65A 3.0800 1_556 no
C12 H53 2.9700 2_656 no
C13 H3B 2.9000 2_646 no
C14 H34A 3.0600 . no
C14 H34B 2.8900 . no
C14 H1A 2.9700 2_646 no
C15 H1B 2.7500 . no
C15 H17 3.0700 . no
C16 H3A 2.7900 . no
C16 H1B 3.0600 . no
C16 H23 2.8600 . no
C17 H28A 2.9400 . no
C18 H7 3.0900 2_646 no
C19 H7 3.0300 2_646 no
C21 H3A 2.7400 . no
C21 H23 3.0000 . no
C22 H21 2.6600 . no
C22 H3C 3.0700 . no
C23 H21 2.8400 . no
C25 H40 2.7700 2_555 no
C26 H8 2.8500 2_656 no
C27 H3C 2.8500 . no
C27 H8 3.0700 2_656 no
C27 H2 3.0400 . no
C28 H24 3.0600 2_546 no
C28 H29A 2.1500 . no
C28 H32A 2.1200 . no
C28 H17 2.9400 . no
C29 H28A 2.1400 . no
C29 H30A 2.1500 . no
C29 H24 3.0700 2_546 no
C29 H17 2.9000 . no
C30 H29A 2.1500 . no
C30 H31A 2.1000 . no
C31 H30A 2.1000 . no
C31 H46 2.8400 1_566 no
C31 H32A 2.1200 . no
C32 H31A 2.1100 . no
C32 H28A 2.1200 . no
C33 H5 2.7200 . no
C33 H2 2.7800 . no
C33 H31A 2.8600 . no
C33 H34A 2.8100 1_565 no
C35 H43 2.9600 . no
C35 H49 2.9200 . no
C36 H61 2.8300 . no
C37 H55 3.0800 . no
C38 H45 2.6900 . no
C39 H45 2.9700 . no
C42 H49 2.8000 2_555 no
C42 H60 3.0200 2_545 no
C43 H35A 2.7700 . no
C43 H48 2.9400 2_555 no
C44 H63A 2.9500 . no
C45 H64A 2.8700 . no
C46 H37B 3.0500 2_545 no
C47 H68B 2.8100 2_645 no
C47 H37B 2.8100 2_545 no
C48 H35A 2.9400 2_545 no
C48 H68B 2.8600 2_645 no
C49 H51 3.0000 . no
C49 H35B 2.8100 . no
C50 H37A 2.7500 . no
C50 H57 2.9500 . no
C51 H62A 2.9400 . no
C51 H49 3.0400 . no
C52 H42 3.1000 2_545 no
C53 H12 3.0300 2_646 no
C53 H3C 3.0400 1_545 no
C55 H37A 2.7300 . no
C56 H55 2.6800 . no
C57 H55 3.0200 . no
C58 H6 3.0600 2_646 no
C59 H6 2.8400 2_646 no
C60 H42 2.8200 2_555 no
C60 H3A 3.0700 . no
C61 H37C 2.9700 . no
C61 H36 3.0400 . no
C62 H51 2.9500 . no
C62 H58 3.0700 2_645 no
C62 H63A 2.1000 . no
C62 H66A 2.1400 . no
C63 H58 2.8800 2_645 no
C63 H51 2.9300 . no
C63 H64A 2.1200 . no
C63 H62A 2.1100 . no
C64 H63A 2.1000 . no
C64 H65A 2.1000 . no
C65 H12 2.7700 1_554 no
C65 H66A 2.1300 . no
C65 H64A 2.1100 . no
C66 H65A 2.1200 . no
C66 H62A 2.1400 . no
C67 H39 2.6400 . no
C67 H68A 2.6900 2_655 no
C67 H65A 2.8500 . no
C67 H68C 2.6400 2_655 no
C67 H36 2.8500 . no
C68A H66A 2.8400 2_645 no
H1A C14 2.9700 2_656 no
H1A H3B 2.5900 . no
H1A H9 2.2300 . no
H1A C9 2.7000 . no
H1B C15 2.7500 . no
H1B H15 2.1100 . no
H1B C16 3.0600 . no
H1B H3A 2.4700 . no
H2 C33 2.7800 . no
H2 H27 2.3900 . no
H2 C27 3.0400 . no
H3A C16 2.7900 . no
H3A C21 2.7400 . no
H3A C60 3.0700 . no
H3A H1B 2.4700 . no
H3B H1A 2.5900 . no
H3B C13 2.9000 2_656 no
H3C C22 3.0700 . no
H3C C53 3.0400 1_565 no
H3C H27 2.4500 . no
H3C C27 2.8500 . no
H3C H53 2.4600 1_565 no
H5 Fe1 3.2000 . no
H5 C33 2.7200 . no
H6 C59 2.8400 2_656 no
H6 C58 3.0600 2_656 no
H7 C19 3.0300 2_656 no
H7 C18 3.0900 2_656 no
H8 H26 2.3900 2_646 no
H8 C27 3.0700 2_646 no
H8 C26 2.8500 2_646 no
H9 H1A 2.2300 . no
H9 C1 2.8900 . no
H9 N1 2.6000 2_646 no
H9 H14 2.5500 2_656 no
H11 H30A 2.4600 . no
H11 Cl3 3.0300 2_656 no
H11 C4 2.8200 . no
H12 H53 2.5600 2_656 no
H12 H65A 2.4800 1_556 no
H12 C53 3.0300 2_656 no
H12 C65 2.7700 1_556 no
H14 C9 2.9200 2_646 no
H14 H34A 2.5900 . no
H14 N1 2.5000 1_545 no
H14 H9 2.5500 2_646 no
H15 C1 2.8400 . no
H15 C9 3.0700 2_646 no
H15 H1B 2.1100 . no
H15 C7 3.1000 2_646 no
H15 C8 2.7900 2_646 no
H17 C29 2.9000 . no
H17 H29A 2.5600 . no
H17 Fe1 3.2500 . no
H17 C28 2.9400 . no
H17 C15 3.0700 . no
H18 Cl2 2.9400 . no
H19 H25 2.5600 1_545 no
H21 C22 2.6600 . no
H21 C23 2.8400 . no
H21 C3 3.0800 . no
H23 C21 3.0000 . no
H23 Cl2 2.9300 2_556 no
H23 C16 2.8600 . no
H24 C28 3.0600 2_556 no
H24 C29 3.0700 2_556 no
H25 H19 2.5600 1_565 no
H26 C8 2.9800 2_656 no
H26 H8 2.3900 2_656 no
H27 H3C 2.4500 . no
H27 H2 2.3900 . no
H27 C2 2.8000 . no
H27 C3 3.0500 . no
H28A Cl2 3.0300 2_556 no
H28A C17 2.9400 . no
H29A H17 2.5600 . no
H29A C10 2.9800 . no
H30A C11 2.9400 . no
H30A H11 2.4600 . no
H32A Cl2 2.8600 1_565 no
H34A C33 2.8100 1_545 no
H34A C14 3.0600 . no
H34A H14 2.5900 . no
H34A N1 2.4400 1_545 no
H34B C14 2.8900 . no
H35A H43 2.3200 . no
H35A C43 2.7700 . no
H35A C48 2.9400 2_555 no
H35B H49 2.2100 . no
H35B C49 2.8100 . no
H35B H37A 2.4800 . no
H36 C67 2.8500 . no
H36 C61 3.0400 . no
H36 H61 2.3900 . no
H37A C55 2.7300 . no
H37A C50 2.7500 . no
H37A H35B 2.4800 . no
H37B C47 2.8100 2_555 no
H37B C46 3.0500 2_555 no
H37C C61 2.9700 . no
H37C H61 2.5200 . no
H39 C67 2.6400 . no
H39 Fe2 3.1800 . no
H40 C25 2.7700 2_545 no
H42 H60 2.3600 2_545 no
H42 C52 3.1000 2_555 no
H42 C60 2.8200 2_545 no
H43 H48 2.5400 2_555 no
H43 C35 2.9600 . no
H43 N2 2.6800 2_545 no
H43 H35A 2.3200 . no
H45 Cl1 3.0300 1_554 no
H45 H64A 2.5500 . no
H45 C38 2.6900 . no
H45 C39 2.9700 . no
H46 C31 2.8400 1_544 no
H48 H43 2.5400 2_545 no
H48 C43 2.9400 2_545 no
H48 N2 2.5500 1_545 no
H49 H35B 2.2100 . no
H49 H51 2.4700 . no
H49 C42 2.8000 2_545 no
H49 C51 3.0400 . no
H49 C35 2.9200 . no
H51 H63A 2.5700 . no
H51 Fe2 3.2800 . no
H51 Cl4 3.0900 2_645 no
H51 C63 2.9300 . no
H51 H49 2.4700 . no
H51 C49 3.0000 . no
H51 C62 2.9500 . no
H52 Cl4 2.7200 2_645 no
H53 C12 2.9700 2_646 no
H53 H12 2.5600 2_646 no
H53 C3 2.9700 1_545 no
H53 H3C 2.4600 1_545 no
H54 C11 3.0600 2_646 no
H55 C6 3.0900 2_646 no
H55 C7 2.8800 2_646 no
H55 C37 3.0800 . no
H55 C57 3.0200 . no
H55 C56 2.6800 . no
H57 Cl4 2.9600 . no
H57 Cl3 3.0400 . no
H57 C50 2.9500 . no
H58 C62 3.0700 2_655 no
H58 C63 2.8800 2_655 no
H60 C3 2.9700 . no
H60 H42 2.3600 2_555 no
H60 C42 3.0200 2_555 no
H61 H37C 2.5200 . no
H61 H36 2.3900 . no
H61 C36 2.8300 . no
H62A H68D 2.4900 . no
H62A C51 2.9400 . no
H63A C44 2.9500 . no
H63A H51 2.5700 . no
H64A C45 2.8700 . no
H64A Cl1 2.9300 1_554 no
H64A H45 2.5500 . no
H65A H12 2.4800 1_554 no
H65A C12 3.0800 1_554 no
H66A C68A 2.8400 2_655 no
H66A H68D 2.4200 2_655 no
H68A C67 2.6900 2_645 no
H68A N2 2.3900 2_645 no
H68B C47 2.8100 2_655 no
H68B C48 2.8600 2_655 no
H68C N2 2.4300 2_645 no
H68C C67 2.6400 2_645 no
H68D H62A 2.4900 . no
H68D H66A 2.4200 2_645 no

loop_
_geom_hbond_atom_site_label_D
_geom_hbond_atom_site_label_H
_geom_hbond_atom_site_label_A
_geom_hbond_distance_DH
_geom_hbond_distance_HA
_geom_hbond_distance_DA
_geom_hbond_angle_DHA
_geom_hbond_site_symmetry_A
_geom_hbond_publ_flag
C9 H9 N1 0.9500 2.6000 3.447(9) 149.00 2_646 yes
C14 H14 N1 0.9500 2.5000 3.402(9) 158.00 1_545 yes
C34 H34A N1 0.9900 2.4400 3.364(9) 155.00 1_545 yes
C48 H48 N2 0.9500 2.5500 3.442(10) 157.00 1_545 yes
C52 H52 Cl4 0.9500 2.7200 3.430(8) 132.00 2_645 yes
C68 H68A N2 0.9900 2.3900 3.284(11) 150.00 2_645 yes

loop_
_geom_torsion_atom_site_label_1
_geom_torsion_atom_site_label_2
_geom_torsion_atom_site_label_3
_geom_torsion_atom_site_label_4
_geom_torsion
_geom_torsion_publ_flag
P2 Fe1 P1 C1 5.6(2) no
C28 Fe1 P1 C1 99.5(4) no
C29 Fe1 P1 C1 124.4(3) no
C30 Fe1 P1 C1 164.7(3) no
C31 Fe1 P1 C1 -169.5(4) no
C33 Fe1 P1 C1 -79.3(3) no
P2 Fe1 P1 C4 123.8(2) no
C28 Fe1 P1 C4 -142.4(4) no
C29 Fe1 P1 C4 -117.4(3) no
C30 Fe1 P1 C4 -77.1(3) no
C31 Fe1 P1 C4 -51.3(4) no
C33 Fe1 P1 C4 38.9(3) no
P2 Fe1 P1 C10 -114.6(2) no
C28 Fe1 P1 C10 -20.7(4) no
C29 Fe1 P1 C10 4.2(3) no
C30 Fe1 P1 C10 44.5(3) no
C31 Fe1 P1 C10 70.3(4) no
C33 Fe1 P1 C10 160.5(3) no
P1 Fe1 P2 C2 -28.2(3) no
C28 Fe1 P2 C2 -160.1(3) no
C29 Fe1 P2 C2 -125.8(3) no
C30 Fe1 P2 C2 -128.1(6) no
C31 Fe1 P2 C2 145.0(5) no
C32 Fe1 P2 C2 161.3(3) no
C33 Fe1 P2 C2 64.4(3) no
P1 Fe1 P2 C16 89.0(3) no
C28 Fe1 P2 C16 -42.9(3) no
C29 Fe1 P2 C16 -8.6(3) no
C30 Fe1 P2 C16 -10.9(7) no
C31 Fe1 P2 C16 -97.9(5) no
C32 Fe1 P2 C16 -81.6(3) no
C33 Fe1 P2 C16 -178.5(3) no
P1 Fe1 P2 C22 -147.6(3) no
C28 Fe1 P2 C22 80.5(4) no
C29 Fe1 P2 C22 114.8(4) no
C30 Fe1 P2 C22 112.5(7) no
C31 Fe1 P2 C22 25.5(5) no
C32 Fe1 P2 C22 41.8(4) no
C33 Fe1 P2 C22 -55.1(4) no
C33 Fe1 C31 C32 104.2(5) no
C32 Fe1 C29 C30 -80.4(5) no
C33 Fe1 C29 C30 -22.5(8) no
P2 Fe1 C32 C28 76.2(4) no
C29 Fe1 C32 C28 -38.4(4) no
C30 Fe1 C32 C28 -82.0(5) no
C31 Fe1 C32 C28 -118.2(7) no
C33 Fe1 C32 C28 163.6(5) no
P2 Fe1 C32 C31 -165.6(4) no
C28 Fe1 C32 C31 118.2(7) no
C29 Fe1 C32 C31 79.9(5) no
C30 Fe1 C32 C31 36.2(5) no
C33 Fe1 C32 C31 -78.2(5) no
C30 Fe1 C28 C32 80.1(5) no
C31 Fe1 C28 C32 37.8(4) no
C33 Fe1 C28 C32 -23.7(6) no
C32 Fe1 C30 C31 -37.0(4) no
C33 Fe1 C30 C31 50.9(5) no
C31 Fe1 C29 C28 81.4(5) no
C32 Fe1 C29 C28 38.0(4) no
C33 Fe1 C29 C28 95.9(7) no
P1 Fe1 C31 C30 -43.7(5) no
P1 Fe1 C29 C28 -151.0(4) no
P2 Fe1 C29 C28 -60.3(5) no
C30 Fe1 C29 C28 118.4(6) no
C30 Fe1 C31 C32 -120.2(7) no
C31 Fe1 C30 C29 118.5(6) no
C32 Fe1 C30 C29 81.5(4) no
P1 Fe1 C29 C30 90.6(4) no
P2 Fe1 C29 C30 -178.7(4) no
C28 Fe1 C29 C30 -118.4(6) no
C31 Fe1 C29 C30 -37.1(4) no
C28 Fe1 C30 C29 38.0(4) no
C28 Fe1 C31 C30 82.2(5) no
C29 Fe1 C31 C30 38.1(4) no
C33 Fe1 C30 C29 169.3(4) no
P1 Fe1 C28 C29 40.3(5) no
P1 Fe1 C30 C29 -94.9(4) no
P2 Fe1 C30 C29 3.1(9) no
C29 Fe1 C30 C31 -118.5(6) no
C29 Fe1 C31 C32 -82.1(5) no
C30 Fe1 C28 C29 -37.8(4) no
C32 Fe1 C31 C30 120.2(7) no
P1 Fe1 C30 C31 146.6(4) no
P2 Fe1 C30 C31 -115.4(6) no
C28 Fe1 C30 C31 -80.4(5) no
P2 Fe1 C31 C30 145.0(4) no
P2 Fe1 C28 C29 130.3(4) no
P1 Fe1 C31 C32 -163.9(4) no
C31 Fe1 C28 C29 -80.1(5) no
C33 Fe1 C31 C30 -135.6(5) no
C29 Fe1 C28 C32 117.9(6) no
P2 Fe1 C31 C32 24.8(7) no
C28 Fe1 C31 C32 -38.0(5) no
C32 Fe1 C28 C29 -117.9(6) no
C33 Fe1 C28 C29 -141.6(5) no
P1 Fe1 C28 C32 158.1(4) no
P2 Fe1 C28 C32 -111.8(4) no
C66 Fe2 C64 C65 -37.6(5) no
C67 Fe2 C64 C65 51.0(5) no
C67 Fe2 C63 C64 -23.7(8) no
C66 Fe2 C63 C64 -82.0(5) no
C62 Fe2 C63 C64 -120.8(6) no
C64 Fe2 C65 C66 -119.4(7) no
C67 Fe2 C65 C66 105.0(5) no
C67 Fe2 P4 C56 -54.0(4) no
C63 Fe2 P3 C38 -118.1(3) no
C65 Fe2 C63 C64 -37.9(4) no
C67 Fe2 C62 C66 -22.8(7) no
P4 Fe2 C63 C64 179.5(4) no
C64 Fe2 C62 C66 80.9(5) no
C63 Fe2 C62 C66 117.2(6) no
C63 Fe2 C64 C65 -117.6(6) no
C63 Fe2 P4 C36 -124.4(3) no
C66 Fe2 P4 C36 163.5(4) no
C65 Fe2 C62 C66 38.3(5) no
C66 Fe2 C63 C62 38.8(4) no
C67 Fe2 C63 C62 97.2(8) no
P3 Fe2 C63 C64 88.0(4) no
C63 Fe2 P3 C35 121.6(3) no
C64 Fe2 P3 C35 161.1(3) no
C65 Fe2 P3 C35 -172.6(4) no
C67 Fe2 P3 C35 -82.8(3) no
P4 Fe2 P3 C38 122.9(2) no
C62 Fe2 P3 C38 -142.2(4) no
C64 Fe2 P3 C38 -78.6(3) no
C65 Fe2 P3 C38 -52.3(4) no
P3 Fe2 C64 C63 -97.1(4) no
P4 Fe2 C64 C63 -1.2(9) no
C62 Fe2 C64 C63 36.2(4) no
C65 Fe2 C64 C63 117.6(6) no
C66 Fe2 C64 C63 80.0(5) no
C67 Fe2 C64 C63 168.6(4) no
P3 Fe2 C64 C65 145.4(4) no
P4 Fe2 C64 C65 -118.7(6) no
C62 Fe2 C64 C65 -81.4(5) no
P4 Fe2 C62 C66 -112.1(4) no
C62 Fe2 P4 C36 -157.6(3) no
C64 Fe2 P4 C36 -123.5(6) no
C65 Fe2 P4 C36 147.0(5) no
C67 Fe2 P4 C36 65.7(3) no
P3 Fe2 P4 C50 92.2(3) no
P3 Fe2 C65 C64 -44.5(5) no
P4 Fe2 C65 C64 144.2(4) no
C62 Fe2 C65 C64 81.2(5) no
C63 Fe2 C65 C64 38.2(4) no
C66 Fe2 C65 C64 119.4(7) no
C67 Fe2 C65 C64 -135.6(5) no
P3 Fe2 C65 C66 -163.9(4) no
P4 Fe2 C65 C66 24.8(7) no
C62 Fe2 C65 C66 -38.3(5) no
C63 Fe2 C65 C66 -81.3(5) no
C64 Fe2 P4 C56 116.8(6) no
C65 Fe2 P4 C56 27.3(5) no
C66 Fe2 P4 C56 43.8(4) no
P4 Fe2 C66 C65 -165.9(4) no
C62 Fe2 C66 C65 117.8(7) no
P4 Fe2 C66 C62 76.4(4) no
C63 Fe2 C66 C62 -38.0(4) no
C64 Fe2 C66 C62 -81.1(5) no
C65 Fe2 C66 C62 -117.8(7) no
C67 Fe2 C66 C62 164.5(5) no
P3 Fe2 C63 C62 -151.2(4) no
P4 Fe2 C63 C62 -59.7(5) no
C63 Fe2 C66 C65 79.8(5) no
C64 Fe2 C66 C65 36.7(5) no
C67 Fe2 C66 C65 -77.8(5) no
P3 Fe2 P4 C36 -26.0(3) no
C63 Fe2 P4 C56 115.9(4) no
P3 Fe2 C62 C66 156.8(4) no
C67 Fe2 P3 C38 37.5(3) no
C64 Fe2 C63 C62 120.8(6) no
C65 Fe2 C63 C62 83.0(5) no
P4 Fe2 P3 C35 2.6(2) no
C62 Fe2 P3 C35 97.5(4) no
C62 Fe2 P4 C50 -39.3(3) no
C67 Fe2 P3 C44 158.1(4) no
C67 Fe2 C62 C63 -139.9(5) no
P4 Fe2 P3 C44 -116.6(3) no
C62 Fe2 P3 C44 -21.7(4) no
C63 Fe2 P3 C44 2.4(4) no
C64 Fe2 P3 C44 41.9(4) no
C62 Fe2 P4 C56 82.7(3) no
C67 Fe2 P4 C50 -176.0(3) no
P3 Fe2 P4 C56 -145.7(3) no
C66 Fe2 C62 C63 -117.2(6) no
C63 Fe2 P4 C50 -6.1(3) no
C64 Fe2 P4 C50 -5.3(7) no
C65 Fe2 P4 C50 -94.8(5) no
C65 Fe2 P3 C44 68.2(4) no
C64 Fe2 C62 C63 -36.3(5) no
C65 Fe2 C62 C63 -78.9(5) no
P3 Fe2 C62 C63 39.6(5) no
C66 Fe2 P4 C50 -78.3(4) no
P4 Fe2 C62 C63 130.7(4) no
Fe1 P1 C10 C15 94.9(5) no
Fe1 P1 C4 C9 -165.7(5) no
Fe1 P1 C1 C2 24.7(5) no
C10 P1 C4 C9 65.2(6) no
C1 P1 C10 C15 -26.4(6) no
C10 P1 C1 C2 151.1(4) no
Fe1 P1 C4 C5 17.4(6) no
C1 P1 C4 C5 138.0(5) no
C10 P1 C4 C5 -111.8(6) no
C4 P1 C10 C15 -134.7(5) no
C1 P1 C4 C9 -45.1(6) no
C4 P1 C1 C2 -102.5(5) no
Fe1 P1 C10 C11 -78.9(5) no
C1 P1 C10 C11 159.8(5) no
C4 P1 C10 C11 51.5(5) no
C16 P2 C2 C1 -78.9(5) no
Fe1 P2 C16 C21 162.0(4) no
Fe1 P2 C22 C23 -81.2(6) no
Fe1 P2 C2 C3 173.2(4) no
Fe1 P2 C2 C1 49.5(5) no
C2 P2 C16 C21 -79.0(6) no
C22 P2 C2 C1 175.3(4) no
C22 P2 C16 C17 -147.5(5) no
C2 P2 C22 C27 -20.4(7) no
Fe1 P2 C16 C17 -16.8(6) no
C16 P2 C2 C3 44.8(6) no
C22 P2 C16 C21 31.3(6) no
C2 P2 C22 C23 159.3(5) no
C2 P2 C16 C17 102.3(6) no
C16 P2 C22 C23 51.9(6) no
Fe1 P2 C22 C27 99.1(6) no
C16 P2 C22 C27 -127.8(6) no
C22 P2 C2 C3 -61.1(6) no
C38 P3 C35 C36 -102.9(5) no
C44 P3 C35 C36 152.4(4) no
Fe2 P3 C38 C39 17.8(6) no
C35 P3 C44 C45 153.2(5) no
C44 P3 C38 C43 61.5(6) no
C38 P3 C44 C45 45.4(5) no
C35 P3 C38 C43 -47.1(6) no
C38 P3 C44 C49 -145.6(5) no
Fe2 P3 C44 C45 -85.2(5) no
Fe2 P3 C35 C36 26.5(5) no
Fe2 P3 C38 C43 -170.1(4) no
C35 P3 C38 C39 140.9(5) no
C44 P3 C38 C39 -110.6(6) no
C35 P3 C44 C49 -37.8(6) no
Fe2 P3 C44 C49 83.8(6) no
C56 P4 C36 C35 172.5(4) no
C50 P4 C36 C37 41.1(6) no
Fe2 P4 C50 C55 161.3(4) no
C36 P4 C56 C61 -17.4(7) no
Fe2 P4 C56 C61 102.3(6) no
C50 P4 C36 C35 -80.5(4) no
C36 P4 C56 C57 167.6(5) no
C50 P4 C56 C57 59.1(6) no
C56 P4 C50 C55 32.9(6) no
C50 P4 C56 C61 -125.9(6) no
C56 P4 C50 C51 -150.1(5) no
C36 P4 C50 C51 98.4(5) no
C36 P4 C50 C55 -78.6(6) no
Fe2 P4 C36 C37 169.6(5) no
Fe2 P4 C36 C35 48.1(5) no
Fe2 P4 C50 C51 -21.7(6) no
C56 P4 C36 C37 -66.0(6) no
Fe2 P4 C56 C57 -72.6(6) no
P1 C1 C2 C3 -171.9(4) no
P1 C1 C2 P2 -45.5(5) no
P1 C4 C5 C6 -179.3(5) no
C5 C4 C9 C8 -2.8(10) no
C9 C4 C5 C6 3.8(10) no
P1 C4 C9 C8 -179.8(5) no
C4 C5 C6 C7 -1.9(10) no
C5 C6 C7 C8 -0.9(11) no
C6 C7 C8 C9 1.9(11) no
C7 C8 C9 C4 0.0(10) no
C11 C10 C15 C14 -0.1(9) no
C15 C10 C11 C12 -2.3(9) no
P1 C10 C15 C14 -174.0(5) no
P1 C10 C11 C12 171.9(5) no
C10 C11 C12 C13 2.2(9) no
C11 C12 C13 C14 0.2(9) no
C12 C13 C14 C15 -2.5(9) no
C13 C14 C15 C10 2.4(9) no
C17 C16 C21 C20 -2.9(9) no
P2 C16 C17 C18 -180.0(5) no
P2 C16 C21 C20 178.3(5) no
C21 C16 C17 C18 1.3(9) no
C16 C17 C18 C19 0.5(10) no
C17 C18 C19 C20 -0.6(10) no
C18 C19 C20 C21 -1.2(11) no
C19 C20 C21 C16 3.0(10) no
P2 C22 C23 C24 178.2(5) no
C23 C22 C27 C26 1.5(10) no
P2 C22 C27 C26 -178.8(5) no
C27 C22 C23 C24 -2.1(10) no
C22 C23 C24 C25 2.0(11) no
C23 C24 C25 C26 -1.3(11) no
C24 C25 C26 C27 0.6(10) no
C25 C26 C27 C22 -0.8(10) no
Fe1 C28 C32 C31 -61.0(5) no
C29 C28 C32 Fe1 61.6(5) no
Fe1 C28 C29 C30 59.7(4) no
C29 C28 C32 C31 0.6(8) no
C32 C28 C29 C30 -1.2(8) no
C32 C28 C29 Fe1 -60.9(5) no
Fe1 C29 C30 C31 60.1(5) no
C28 C29 C30 Fe1 -58.8(5) no
C28 C29 C30 C31 1.3(7) no
C29 C30 C31 C32 -1.0(8) no
Fe1 C30 C31 C32 59.2(5) no
C29 C30 C31 Fe1 -60.1(4) no
C30 C31 C32 C28 0.2(9) no
Fe1 C31 C32 C28 60.5(5) no
C30 C31 C32 Fe1 -60.3(5) no
P3 C35 C36 P4 -45.5(5) no
P3 C35 C36 C37 -170.9(4) no
P3 C38 C43 C42 -177.2(5) no
P3 C38 C39 C40 177.1(5) no
C39 C38 C43 C42 -5.1(10) no
C43 C38 C39 C40 5.0(10) no
C38 C39 C40 C41 -3.7(10) no
C39 C40 C41 C42 2.7(11) no
C40 C41 C42 C43 -3.0(11) no
C41 C42 C43 C38 4.1(10) no
C45 C44 C49 C48 -2.9(9) no
P3 C44 C49 C48 -171.8(5) no
P3 C44 C45 C46 171.5(5) no
C49 C44 C45 C46 1.9(9) no
C44 C45 C46 C47 -0.5(9) no
C45 C46 C47 C48 0.2(9) no
C46 C47 C48 C49 -1.3(9) no
C47 C48 C49 C44 2.7(10) no
P4 C50 C55 C54 177.2(5) no
C51 C50 C55 C54 0.1(9) no
C55 C50 C51 C52 0.1(9) no
P4 C50 C51 C52 -177.0(5) no
C50 C51 C52 C53 -0.4(10) no
C51 C52 C53 C54 0.6(9) no
C52 C53 C54 C55 -0.5(9) no
C53 C54 C55 C50 0.1(9) no
C57 C56 C61 C60 -2.4(10) no
P4 C56 C61 C60 -177.2(5) no
C61 C56 C57 C58 -0.1(10) no
P4 C56 C57 C58 175.1(5) no
C56 C57 C58 C59 1.7(10) no
C57 C58 C59 C60 -0.8(10) no
C58 C59 C60 C61 -1.7(9) no
C59 C60 C61 C56 3.3(9) no
C66 C62 C63 Fe2 -60.3(5) no
C63 C62 C66 C65 0.2(8) no
C63 C62 C66 Fe2 60.8(5) no
C66 C62 C63 C64 -0.5(8) no
Fe2 C62 C63 C64 59.8(5) no
Fe2 C62 C66 C65 -60.7(5) no
Fe2 C63 C64 C65 60.3(5) no
C62 C63 C64 C65 0.7(8) no
C62 C63 C64 Fe2 -59.7(5) no
C63 C64 C65 Fe2 -60.4(5) no
C63 C64 C65 C66 -0.6(9) no
Fe2 C64 C65 C66 59.9(5) no
Fe2 C65 C66 C62 61.0(5) no
C64 C65 C66 Fe2 -60.7(5) no
C64 C65 C66 C62 0.2(9) no
